data_7160853
loop_
_publ_author_name
'Ghosh, Arun K.'
'Hopkins, Denver'

_publ_section_title
;
 Diastereoselective intramolecular oxidopyrylium-alkene [5 +
 2]-cycloaddition of substrates with a &#x3b2;-chiral center on alkene
 tethers: synthesis of 8-oxabicyclo-[3.2.1]-octenone heterocycles.
;
_journal_issue 47
_journal_name_full 'Organic &amp; biomolecular chemistry'
_journal_page_first 10701
_journal_page_last 10723
_journal_paper_doi 10.1039/d5ob01429h
_journal_volume 23
_journal_year 2025
_chemical_formula_moiety 'C16 H16 O2'
_chemical_formula_sum 'C16 H16 O2'
_chemical_formula_weight 240.29
_chemical_name_systematic
;
2-phenyl-1,2,3,7,8,8a-hexahydro-4H-3a,7-epoxyazulen-4-one
;
_space_group_crystal_system monoclinic
_space_group_IT_number 14
_space_group_name_Hall '-P 2ybc'
_space_group_name_H-M_alt 'P 1 21/c 1'
_atom_sites_solution_hydrogens geom
_atom_sites_solution_primary dual
_atom_sites_solution_secondary difmap
_audit_creation_method SHELXL-2019/3
_audit_update_record
;
2024-12-17 deposited with the CCDC.	2025-10-27 downloaded from the CCDC.
;
_cell_angle_alpha 90
_cell_angle_beta 97.742(9)
_cell_angle_gamma 90
_cell_formula_units_Z 4
_cell_length_a 10.2958(11)
_cell_length_b 10.1721(10)
_cell_length_c 12.0183(16)
_cell_measurement_reflns_used 6502
_cell_measurement_temperature 150(2)
_cell_measurement_theta_max 79.0292
_cell_measurement_theta_min 6.1437
_cell_volume 1247.2(2)
_computing_cell_refinement 'SAINT V8.40B (Bruker, 2020)'
_computing_data_collection 'Apex5 v2023.9-2 (Bruker, 2023)'
_computing_data_reduction 'SAINT V8.40B (Bruker, 2020)'
_computing_structure_refinement
;  
SHELXL-2019/2 (Sheldrick, 2015a, 2019), 
SHELXLE Rev1613 (H\"ubschle et al., 2011)
;
_computing_structure_solution 'SHELXT (Sheldrick, 2015b)'
_diffrn_ambient_temperature 150(2)
_diffrn_detector_area_resol_mean 7.4074
_diffrn_detector_type 'PhotonIII_C14 charge-integrating and photon counting pixel array'
_diffrn_measured_fraction_theta_full 0.996
_diffrn_measured_fraction_theta_max 0.981
_diffrn_measurement_device 'four circle diffractometer'
_diffrn_measurement_device_type 'Bruker AXS D8 Quest'
_diffrn_measurement_method 'omega and phi scans'
_diffrn_radiation_monochromator 'HELIOS multilayer Montel optics'
_diffrn_radiation_type CuK\a
_diffrn_radiation_wavelength 1.54178
_diffrn_reflns_av_R_equivalents 0.0818
_diffrn_reflns_av_unetI/netI 0.0729
_diffrn_reflns_Laue_measured_fraction_full 0.996
_diffrn_reflns_Laue_measured_fraction_max 0.981
_diffrn_reflns_number 2672
_diffrn_reflns_point_group_measured_fraction_full 0.996
_diffrn_reflns_point_group_measured_fraction_max 0.981
_diffrn_reflns_theta_full 67.679
_diffrn_reflns_theta_max 80.097
_diffrn_reflns_theta_min 5.720
_diffrn_source 'I-mu-S 3.0 microsource X-ray tube'
_diffrn_source_current '1.1 mA'
_diffrn_source_voltage '50 kV'
_exptl_absorpt_coefficient_mu 0.660
_exptl_absorpt_correction_type multi-scan
_exptl_absorpt_process_details
;
TWINABS 2012/1: Krause, L., Herbst-Irmer, R., Sheldrick G.M. & Stalke D.
(2015). J. Appl. Cryst. 48 3-10.
;
_exptl_crystal_colour colourless
_exptl_crystal_density_diffrn 1.280
_exptl_crystal_description plate
_exptl_crystal_F_000 512
_exptl_crystal_size_max 0.230
_exptl_crystal_size_mid 0.058
_exptl_crystal_size_min 0.010
_exptl_transmission_factor_max 0.754299
_exptl_transmission_factor_min 0.626708
_refine_diff_density_max 0.285
_refine_diff_density_min -0.273
_refine_diff_density_rms 0.058
_refine_ls_extinction_method none
_refine_ls_goodness_of_fit_ref 1.109
_refine_ls_hydrogen_treatment constr
_refine_ls_matrix_type full
_refine_ls_number_parameters 163
_refine_ls_number_reflns 2672
_refine_ls_number_restraints 0
_refine_ls_restrained_S_all 1.109
_refine_ls_R_factor_all 0.0808
_refine_ls_R_factor_gt 0.0565
_refine_ls_shift/su_max 0.000
_refine_ls_shift/su_mean 0.000
_refine_ls_structure_factor_coef Fsqd
_refine_ls_weighting_details 'w=1/[\s^2^(Fo^2^)+(0.0725P)^2^+0.7022P] where P=(Fo^2^+2Fc^2^)/3'
_refine_ls_weighting_scheme calc
_refine_ls_wR_factor_gt 0.1518
_refine_ls_wR_factor_ref 0.1657
_reflns_Friedel_coverage 0.000
_reflns_number_gt 2081
_reflns_number_total 2672
_reflns_threshold_expression 'I > 2\s(I)'
_cod_data_source_file d5ob01429h2.cif
_cod_data_source_block DRH_05_156_0m_4
_cod_depositor_comments 'Adding full bibliography for 7160851--7160853.cif.'
_cod_original_sg_symbol_H-M 'P 21/c'
_cod_database_code 7160853
_shelx_shelxl_version_number 2019/3
_shelx_space_group_comment
;
The symmetry employed for this shelxl refinement is uniquely defined
by the following loop, which should always be used as a source of
symmetry information in preference to the above space-group names.
They are only intended as comments.
;
_shelx_estimated_absorpt_t_min 0.863
_shelx_estimated_absorpt_t_max 0.993

loop_
_space_group_symop_operation_xyz
'x, y, z'
'-x, y+1/2, -z+1/2'
'-x, -y, -z'
'x, -y-1/2, z-1/2'

loop_
_atom_site_label
_atom_site_type_symbol
_atom_site_fract_x
_atom_site_fract_y
_atom_site_fract_z
_atom_site_U_iso_or_equiv
_atom_site_adp_type
_atom_site_occupancy
_atom_site_site_symmetry_order
_atom_site_calc_flag
_atom_site_refinement_flags_posn
_atom_site_refinement_flags_adp
_atom_site_refinement_flags_occupancy
_atom_site_disorder_assembly
_atom_site_disorder_group
O1 O 0.18119(17) 0.91879(15) 0.73371(15) 0.0447(4) Uani 1 1 d . . . . .
O2 O 0.33682(13) 0.61708(14) 0.79739(12) 0.0312(3) Uani 1 1 d . . . . .
C1 C 0.4277(2) 0.7950(2) 0.69643(17) 0.0312(4) Uani 1 1 d . . . . .
H1A H 0.504081 0.765184 0.749375 0.037 Uiso 1 1 calc R U . . .
H1B H 0.415917 0.890618 0.706914 0.037 Uiso 1 1 calc R U . . .
C2 C 0.30445(19) 0.72023(18) 0.71661(16) 0.0271(4) Uani 1 1 d . . . . .
C3 C 0.19430(19) 0.8019(2) 0.75409(16) 0.0299(4) Uani 1 1 d . . . . .
C4 C 0.0983(2) 0.7267(2) 0.80830(18) 0.0357(5) Uani 1 1 d . . . . .
H4 H 0.028822 0.770435 0.837604 0.043 Uiso 1 1 calc R U . . .
C5 C 0.1099(2) 0.5964(2) 0.81591(18) 0.0362(5) Uani 1 1 d . . . . .
H5 H 0.044796 0.545889 0.845340 0.043 Uiso 1 1 calc R U . . .
C6 C 0.2263(2) 0.5301(2) 0.77770(19) 0.0341(5) Uani 1 1 d . . . . .
H6 H 0.245230 0.444152 0.817014 0.041 Uiso 1 1 calc R U . . .
C7 C 0.2051(2) 0.5119(2) 0.64898(19) 0.0363(5) Uani 1 1 d . . . . .
H7A H 0.256137 0.436456 0.626114 0.044 Uiso 1 1 calc R U . . .
H7B H 0.111237 0.498606 0.620549 0.044 Uiso 1 1 calc R U . . .
C8 C 0.25560(19) 0.6425(2) 0.60661(16) 0.0295(4) Uani 1 1 d . . . . .
H8 H 0.184443 0.691105 0.558659 0.035 Uiso 1 1 calc R U . . .
C9 C 0.37962(19) 0.6331(2) 0.54970(17) 0.0313(4) Uani 1 1 d . . . . .
H9A H 0.435963 0.559739 0.581635 0.038 Uiso 1 1 calc R U . . .
H9B H 0.357022 0.618948 0.467878 0.038 Uiso 1 1 calc R U . . .
C10 C 0.4490(2) 0.7650(2) 0.57348(17) 0.0309(4) Uani 1 1 d . . . . .
H10 H 0.401074 0.832853 0.523559 0.037 Uiso 1 1 calc R U . . .
C11 C 0.5917(2) 0.76624(19) 0.55465(16) 0.0293(4) Uani 1 1 d . . . . .
C12 C 0.6335(2) 0.8493(2) 0.47519(17) 0.0337(5) Uani 1 1 d . . . . .
H12 H 0.571586 0.903204 0.430556 0.040 Uiso 1 1 calc R U . . .
C13 C 0.7650(2) 0.8548(2) 0.45999(19) 0.0403(5) Uani 1 1 d . . . . .
H13 H 0.792622 0.912237 0.405462 0.048 Uiso 1 1 calc R U . . .
C14 C 0.8556(2) 0.7758(2) 0.5249(2) 0.0401(5) Uani 1 1 d . . . . .
H14 H 0.945820 0.780354 0.516057 0.048 Uiso 1 1 calc R U . . .
C15 C 0.8139(2) 0.6907(2) 0.6023(2) 0.0383(5) Uani 1 1 d . . . . .
H15 H 0.875326 0.634868 0.645394 0.046 Uiso 1 1 calc R U . . .
C16 C 0.6833(2) 0.6863(2) 0.61743(18) 0.0341(5) Uani 1 1 d . . . . .
H16 H 0.655932 0.627927 0.671411 0.041 Uiso 1 1 calc R U . . .

loop_
_atom_site_aniso_label
_atom_site_aniso_U_11
_atom_site_aniso_U_22
_atom_site_aniso_U_33
_atom_site_aniso_U_23
_atom_site_aniso_U_13
_atom_site_aniso_U_12
O1 0.0561(10) 0.0275(8) 0.0524(10) 0.0011(7) 0.0142(8) 0.0070(7)
O2 0.0306(7) 0.0298(7) 0.0319(7) 0.0065(6) -0.0009(5) -0.0016(5)
C1 0.0354(10) 0.0284(10) 0.0308(10) -0.0064(8) 0.0073(8) -0.0056(8)
C2 0.0320(9) 0.0233(9) 0.0255(9) 0.0006(7) 0.0028(7) -0.0007(7)
C3 0.0360(10) 0.0276(10) 0.0259(9) -0.0012(8) 0.0038(8) 0.0003(8)
C4 0.0335(10) 0.0392(12) 0.0355(11) -0.0020(9) 0.0089(8) 0.0007(8)
C5 0.0344(10) 0.0402(12) 0.0342(11) 0.0055(9) 0.0058(8) -0.0072(9)
C6 0.0355(10) 0.0267(10) 0.0396(11) 0.0064(9) 0.0029(8) -0.0044(8)
C7 0.0366(10) 0.0298(10) 0.0427(11) -0.0056(9) 0.0066(9) -0.0072(8)
C8 0.0305(9) 0.0294(10) 0.0277(9) -0.0030(8) 0.0012(7) -0.0019(7)
C9 0.0322(10) 0.0330(10) 0.0284(9) -0.0055(8) 0.0034(7) -0.0028(8)
C10 0.0347(10) 0.0289(10) 0.0286(10) 0.0009(8) 0.0027(7) 0.0000(8)
C11 0.0348(10) 0.0264(10) 0.0272(9) -0.0040(8) 0.0057(7) -0.0027(7)
C12 0.0425(11) 0.0303(10) 0.0278(10) 0.0011(8) 0.0032(8) 0.0000(8)
C13 0.0535(13) 0.0390(12) 0.0307(10) -0.0021(9) 0.0140(9) -0.0105(10)
C14 0.0323(10) 0.0447(13) 0.0449(12) -0.0163(10) 0.0109(9) -0.0043(9)
C15 0.0391(11) 0.0346(11) 0.0395(11) -0.0067(9) -0.0006(9) 0.0062(9)
C16 0.0421(11) 0.0284(10) 0.0315(10) 0.0011(8) 0.0041(8) -0.0015(8)

loop_
_atom_type_symbol
_atom_type_description
_atom_type_scat_dispersion_real
_atom_type_scat_dispersion_imag
_atom_type_scat_source
C C 0.0181 0.0091 'International Tables Vol C Tables 4.2.6.8 and 6.1.1.4'
H H 0.0000 0.0000 'International Tables Vol C Tables 4.2.6.8 and 6.1.1.4'
O O 0.0492 0.0322 'International Tables Vol C Tables 4.2.6.8 and 6.1.1.4'

loop_
_geom_angle_atom_site_label_1
_geom_angle_atom_site_label_2
_geom_angle_atom_site_label_3
_geom_angle
_geom_angle_site_symmetry_1
_geom_angle_site_symmetry_3
_geom_angle_publ_flag
C6 O2 C2 103.42(14) . . ?
C2 C1 C10 106.23(16) . . ?
C2 C1 H1A 110.5 . . ?
C10 C1 H1A 110.5 . . ?
C2 C1 H1B 110.5 . . ?
C10 C1 H1B 110.5 . . ?
H1A C1 H1B 108.7 . . ?
O2 C2 C3 108.21(16) . . ?
O2 C2 C1 110.41(16) . . ?
C3 C2 C1 116.34(16) . . ?
O2 C2 C8 102.74(15) . . ?
C3 C2 C8 111.01(16) . . ?
C1 C2 C8 107.29(16) . . ?
O1 C3 C4 122.31(19) . . ?
O1 C3 C2 122.68(18) . . ?
C4 C3 C2 114.81(17) . . ?
C5 C4 C3 119.27(19) . . ?
C5 C4 H4 120.4 . . ?
C3 C4 H4 120.4 . . ?
C4 C5 C6 119.61(19) . . ?
C4 C5 H5 120.2 . . ?
C6 C5 H5 120.2 . . ?
O2 C6 C5 108.67(17) . . ?
O2 C6 C7 103.93(16) . . ?
C5 C6 C7 110.44(17) . . ?
O2 C6 H6 111.2 . . ?
C5 C6 H6 111.2 . . ?
C7 C6 H6 111.2 . . ?
C8 C7 C6 102.72(16) . . ?
C8 C7 H7A 111.2 . . ?
C6 C7 H7A 111.2 . . ?
C8 C7 H7B 111.2 . . ?
C6 C7 H7B 111.2 . . ?
H7A C7 H7B 109.1 . . ?
C9 C8 C7 115.71(17) . . ?
C9 C8 C2 102.51(15) . . ?
C7 C8 C2 103.97(16) . . ?
C9 C8 H8 111.3 . . ?
C7 C8 H8 111.3 . . ?
C2 C8 H8 111.3 . . ?
C10 C9 C8 104.97(16) . . ?
C10 C9 H9A 110.8 . . ?
C8 C9 H9A 110.8 . . ?
C10 C9 H9B 110.8 . . ?
C8 C9 H9B 110.8 . . ?
H9A C9 H9B 108.8 . . ?
C11 C10 C9 114.64(17) . . ?
C11 C10 C1 113.80(16) . . ?
C9 C10 C1 103.23(16) . . ?
C11 C10 H10 108.3 . . ?
C9 C10 H10 108.3 . . ?
C1 C10 H10 108.3 . . ?
C12 C11 C16 118.64(19) . . ?
C12 C11 C10 120.34(18) . . ?
C16 C11 C10 121.01(18) . . ?
C11 C12 C13 120.9(2) . . ?
C11 C12 H12 119.6 . . ?
C13 C12 H12 119.6 . . ?
C14 C13 C12 119.7(2) . . ?
C14 C13 H13 120.1 . . ?
C12 C13 H13 120.1 . . ?
C15 C14 C13 119.6(2) . . ?
C15 C14 H14 120.2 . . ?
C13 C14 H14 120.2 . . ?
C16 C15 C14 120.4(2) . . ?
C16 C15 H15 119.8 . . ?
C14 C15 H15 119.8 . . ?
C15 C16 C11 120.8(2) . . ?
C15 C16 H16 119.6 . . ?
C11 C16 H16 119.6 . . ?

loop_
_geom_bond_atom_site_label_1
_geom_bond_atom_site_label_2
_geom_bond_distance
_geom_bond_site_symmetry_2
_geom_bond_publ_flag
O1 C3 1.218(3) . ?
O2 C6 1.436(2) . ?
O2 C2 1.438(2) . ?
C1 C2 1.527(3) . ?
C1 C10 1.553(3) . ?
C1 H1A 0.9900 . ?
C1 H1B 0.9900 . ?
C2 C3 1.522(3) . ?
C2 C8 1.564(3) . ?
C3 C4 1.469(3) . ?
C4 C5 1.332(3) . ?
C4 H4 0.9500 . ?
C5 C6 1.501(3) . ?
C5 H5 0.9500 . ?
C6 C7 1.544(3) . ?
C6 H6 1.0000 . ?
C7 C8 1.537(3) . ?
C7 H7A 0.9900 . ?
C7 H7B 0.9900 . ?
C8 C9 1.531(3) . ?
C8 H8 1.0000 . ?
C9 C10 1.529(3) . ?
C9 H9A 0.9900 . ?
C9 H9B 0.9900 . ?
C10 C11 1.516(3) . ?
C10 H10 1.0000 . ?
C11 C12 1.387(3) . ?
C11 C16 1.389(3) . ?
C12 C13 1.391(3) . ?
C12 H12 0.9500 . ?
C13 C14 1.388(4) . ?
C13 H13 0.9500 . ?
C14 C15 1.382(4) . ?
C14 H14 0.9500 . ?
C15 C16 1.381(3) . ?
C15 H15 0.9500 . ?
C16 H16 0.9500 . ?

loop_
_geom_torsion_atom_site_label_1
_geom_torsion_atom_site_label_2
_geom_torsion_atom_site_label_3
_geom_torsion_atom_site_label_4
_geom_torsion
_geom_torsion_site_symmetry_1
_geom_torsion_site_symmetry_2
_geom_torsion_site_symmetry_3
_geom_torsion_site_symmetry_4
_geom_torsion_publ_flag
C6 O2 C2 C3 71.51(18) . . . . ?
C6 O2 C2 C1 -160.11(16) . . . . ?
C6 O2 C2 C8 -45.95(18) . . . . ?
C10 C1 C2 O2 113.01(17) . . . . ?
C10 C1 C2 C3 -123.18(18) . . . . ?
C10 C1 C2 C8 1.8(2) . . . . ?
O2 C2 C3 O1 149.49(19) . . . . ?
C1 C2 C3 O1 24.6(3) . . . . ?
C8 C2 C3 O1 -98.5(2) . . . . ?
O2 C2 C3 C4 -35.5(2) . . . . ?
C1 C2 C3 C4 -160.45(18) . . . . ?
C8 C2 C3 C4 76.5(2) . . . . ?
O1 C3 C4 C5 171.9(2) . . . . ?
C2 C3 C4 C5 -3.1(3) . . . . ?
C3 C4 C5 C6 5.0(3) . . . . ?
C2 O2 C6 C5 -69.80(19) . . . . ?
C2 O2 C6 C7 47.82(19) . . . . ?
C4 C5 C6 O2 32.0(3) . . . . ?
C4 C5 C6 C7 -81.4(2) . . . . ?
O2 C6 C7 C8 -29.2(2) . . . . ?
C5 C6 C7 C8 87.2(2) . . . . ?
C6 C7 C8 C9 113.16(19) . . . . ?
C6 C7 C8 C2 1.6(2) . . . . ?
O2 C2 C8 C9 -94.63(17) . . . . ?
C3 C2 C8 C9 149.90(16) . . . . ?
C1 C2 C8 C9 21.8(2) . . . . ?
O2 C2 C8 C7 26.24(19) . . . . ?
C3 C2 C8 C7 -89.23(19) . . . . ?
C1 C2 C8 C7 142.65(17) . . . . ?
C7 C8 C9 C10 -150.06(17) . . . . ?
C2 C8 C9 C10 -37.65(19) . . . . ?
C8 C9 C10 C11 163.48(16) . . . . ?
C8 C9 C10 C1 39.2(2) . . . . ?
C2 C1 C10 C11 -149.63(17) . . . . ?
C2 C1 C10 C9 -24.8(2) . . . . ?
C9 C10 C11 C12 118.7(2) . . . . ?
C1 C10 C11 C12 -122.8(2) . . . . ?
C9 C10 C11 C16 -62.4(3) . . . . ?
C1 C10 C11 C16 56.1(3) . . . . ?
C16 C11 C12 C13 -1.3(3) . . . . ?
C10 C11 C12 C13 177.67(19) . . . . ?
C11 C12 C13 C14 0.2(3) . . . . ?
C12 C13 C14 C15 1.3(3) . . . . ?
C13 C14 C15 C16 -1.7(3) . . . . ?
C14 C15 C16 C11 0.6(3) . . . . ?
C12 C11 C16 C15 0.9(3) . . . . ?
C10 C11 C16 C15 -178.04(19) . . . . ?
